data_7063832
loop_
_publ_author_name
'Zhang, Yongli'
'Fu, Xiong'
'Li, Jie'
'Guo, Kaiwen'
'Wen, Hanyu'
'Guo, Tingting'
'Li, Xiangguang'
'Yang, Yanhua'
'Gao, Shulin'

_publ_section_title
;
 Sulfur-bridged annulated BODIPYs: synthesis, structure and photophysical
 properties
;
_journal_issue 26
_journal_name_full 'New Journal of Chemistry'
_journal_page_first 11326
_journal_page_last 11333
_journal_paper_doi 10.1039/D5NJ01481F
_journal_volume 49
_journal_year 2025
_chemical_formula_moiety 'C19 H17 B F2 N2 S'
_chemical_formula_sum 'C19 H17 B F2 N2 S'
_chemical_formula_weight 354.21
_space_group_crystal_system monoclinic
_space_group_IT_number 14
_space_group_name_Hall '-P 2ybc'
_space_group_name_H-M_alt 'P 1 21/c 1'
_atom_sites_solution_hydrogens geom
_atom_sites_solution_primary iterative
_audit_creation_date 2023-05-16
_audit_creation_method
;
Olex2 1.5
(compiled 2023.03.06 svn.rbb2c1857 for OlexSys, GUI svn.r6748)
;
_audit_update_record
;
2024-09-03 deposited with the CCDC.	2025-06-02 downloaded from the CCDC.
;
_cell_angle_alpha 90
_cell_angle_beta 96.209(2)
_cell_angle_gamma 90
_cell_formula_units_Z 4
_cell_length_a 7.1383(2)
_cell_length_b 11.5671(3)
_cell_length_c 19.5512(5)
_cell_measurement_reflns_used 4348
_cell_measurement_temperature 193.00
_cell_measurement_theta_max 67.761
_cell_measurement_theta_min 4.448
_cell_volume 1604.86(7)
_computing_cell_refinement 'SAINT V8.40B (?, 2016)'
_computing_data_reduction 'SAINT V8.40B (?, 2016)'
_computing_molecular_graphics 'Olex2 1.5 (Dolomanov et al., 2009)'
_computing_publication_material 'Olex2 1.5 (Dolomanov et al., 2009)'
_computing_structure_refinement 'SHELXL 2018/3 (Sheldrick, 2015)'
_computing_structure_solution 'olex2.solve 1.5 (Bourhis et al., 2015)'
_diffrn_ambient_temperature 193.00
_diffrn_measured_fraction_theta_full 0.997
_diffrn_measured_fraction_theta_max 0.997
_diffrn_measurement_device_type 'Bruker APEX-II CCD'
_diffrn_measurement_method '\f and \w scans'
_diffrn_radiation_type CuK\a
_diffrn_radiation_wavelength 1.54178
_diffrn_reflns_av_R_equivalents 0.0431
_diffrn_reflns_av_unetI/netI 0.0319
_diffrn_reflns_Laue_measured_fraction_full 0.997
_diffrn_reflns_Laue_measured_fraction_max 0.997
_diffrn_reflns_limit_h_max 7
_diffrn_reflns_limit_h_min -8
_diffrn_reflns_limit_k_max 12
_diffrn_reflns_limit_k_min -13
_diffrn_reflns_limit_l_max 23
_diffrn_reflns_limit_l_min -23
_diffrn_reflns_number 13426
_diffrn_reflns_point_group_measured_fraction_full 0.997
_diffrn_reflns_point_group_measured_fraction_max 0.997
_diffrn_reflns_theta_full 67.679
_diffrn_reflns_theta_max 67.919
_diffrn_reflns_theta_min 4.448
_diffrn_source_current 1.1
_diffrn_source_power 0.05500000000000001
_diffrn_source_voltage 50.0
_diffrn_standards_number 0
_exptl_absorpt_coefficient_mu 2.012
_exptl_absorpt_correction_T_max 0.7531
_exptl_absorpt_correction_T_min 0.6365
_exptl_absorpt_correction_type multi-scan
_exptl_absorpt_process_details
;
SADABS-2016/2 (Bruker,2016/2) was used for absorption correction.
wR2(int) was 0.1175 before and 0.0520 after correction.
The Ratio of minimum to maximum transmission is 0.8452.
The \l/2 correction factor is Not present.
;
_exptl_crystal_density_diffrn 1.466
_exptl_crystal_description block
_exptl_crystal_F_000 736
_exptl_crystal_size_max 0.15
_exptl_crystal_size_mid 0.13
_exptl_crystal_size_min 0.12
_refine_diff_density_max 0.240
_refine_diff_density_min -0.195
_refine_diff_density_rms 0.042
_refine_ls_extinction_method none
_refine_ls_goodness_of_fit_ref 1.071
_refine_ls_hydrogen_treatment constr
_refine_ls_matrix_type full
_refine_ls_number_parameters 240
_refine_ls_number_reflns 2908
_refine_ls_number_restraints 0
_refine_ls_restrained_S_all 1.071
_refine_ls_R_factor_all 0.0449
_refine_ls_R_factor_gt 0.0367
_refine_ls_shift/su_max 0.001
_refine_ls_shift/su_mean 0.000
_refine_ls_structure_factor_coef Fsqd
_refine_ls_weighting_details 'w=1/[\s^2^(Fo^2^)+(0.0514P)^2^+0.4564P] where P=(Fo^2^+2Fc^2^)/3'
_refine_ls_weighting_scheme calc
_refine_ls_wR_factor_gt 0.0981
_refine_ls_wR_factor_ref 0.1034
_reflns_Friedel_coverage 0.000
_reflns_number_gt 2431
_reflns_number_total 2908
_reflns_threshold_expression 'I > 2\s(I)'
_cod_data_source_file d5nj01481f2.cif
_cod_data_source_block cu_20230516_ys_kmxy_lil_1_0m
_cod_depositor_comments 'Adding full bibliography for 7063831--7063832.cif.'
_cod_database_code 7063832
_shelx_shelxl_version_number 2018/3
_shelx_space_group_comment
;
The symmetry employed for this shelxl refinement is uniquely defined
by the following loop, which should always be used as a source of
symmetry information in preference to the above space-group names.
They are only intended as comments.
;
_shelx_estimated_absorpt_t_max 0.794
_shelx_estimated_absorpt_t_min 0.752
_olex2_refinement_description
;
1. Fixed Uiso
 At 1.2 times of:
  All C(H) groups
 At 1.5 times of:
  All C(H,H,H) groups
2. Others
 Sof(S1B)=Sof(H5)=Sof(H13)=1-FVAR(1)
 Sof(S1A)=Sof(H1)=Sof(H9)=FVAR(1)
3.a Aromatic/amide H refined with riding coordinates:
 C1(H1), C2(H2), C3(H3), C4(H4), C5(H5), C9(H9), C13(H13)
3.b Idealised Me refined as rotating group:
 C16(H16A,H16B,H16C), C17(H17A,H17B,H17C), C18(H18A,H18B,H18C), C19(H19A,H19B,
 H19C)
;
_olex2_submission_special_instructions 'No special instructions were received'

loop_
_space_group_symop_operation_xyz
'x, y, z'
'-x, y+1/2, -z+1/2'
'-x, -y, -z'
'x, -y-1/2, z-1/2'

loop_
_atom_site_label
_atom_site_type_symbol
_atom_site_fract_x
_atom_site_fract_y
_atom_site_fract_z
_atom_site_U_iso_or_equiv
_atom_site_adp_type
_atom_site_occupancy
_atom_site_site_symmetry_order
_atom_site_calc_flag
_atom_site_refinement_flags_posn
_atom_site_refinement_flags_adp
_atom_site_refinement_flags_occupancy
_atom_site_disorder_assembly
_atom_site_disorder_group
S1A S 0.21418(7) 0.36635(4) 0.52266(3) 0.03511(17) Uani 0.9314(18) 1 d . . P A 1
S1B S 0.2948(12) 0.7714(6) 0.3840(4) 0.046(2) Uani 0.0686(18) 1 d . . P A 2
F1 F 0.43750(18) 0.80035(11) 0.68466(6) 0.0556(3) Uani 1 1 d . . . . .
F2 F 0.12020(18) 0.82121(11) 0.67571(6) 0.0542(3) Uani 1 1 d . . . . .
N1 N 0.2715(2) 0.82632(13) 0.57144(8) 0.0366(4) Uani 1 1 d . . . . .
N2 N 0.2437(2) 0.64412(14) 0.63510(8) 0.0384(4) Uani 1 1 d . . . . .
C1 C 0.3225(3) 0.61649(17) 0.38691(9) 0.0380(4) Uani 1 1 d . . . . .
H1 H 0.350999 0.696565 0.384923 0.046 Uiso 0.9314(18) 1 calc R U P A 1
C2 C 0.3260(3) 0.55126(18) 0.32834(10) 0.0439(5) Uani 1 1 d . . . . .
H2 H 0.354466 0.586649 0.286843 0.053 Uiso 1 1 calc R U . . .
C3 C 0.2881(3) 0.43366(18) 0.32979(10) 0.0445(5) Uani 1 1 d . . . . .
H3 H 0.285806 0.388860 0.288981 0.053 Uiso 1 1 calc R U . . .
C4 C 0.2540(3) 0.38263(17) 0.39038(10) 0.0417(5) Uani 1 1 d . . . . .
H4 H 0.231939 0.301701 0.391650 0.050 Uiso 1 1 calc R U . . .
C5 C 0.2511(2) 0.44820(16) 0.45067(9) 0.0338(4) Uani 1 1 d . . . . .
H5 H 0.230589 0.410774 0.492470 0.041 Uiso 0.0686(18) 1 calc R U P A 2
C6 C 0.2783(2) 0.56973(15) 0.44996(9) 0.0314(4) Uani 1 1 d . . . . .
C7 C 0.2649(2) 0.64236(16) 0.51054(9) 0.0316(4) Uani 1 1 d . . . . .
C8 C 0.2640(2) 0.76563(16) 0.50918(9) 0.0350(4) Uani 1 1 d . . . . .
C9 C 0.2461(3) 0.84865(17) 0.45622(10) 0.0406(5) Uani 1 1 d . . . . .
H9 H 0.234228 0.832328 0.408326 0.049 Uiso 0.9314(18) 1 calc R U P A 1
C10 C 0.2487(3) 0.95738(17) 0.48506(11) 0.0415(5) Uani 1 1 d . . . . .
C11 C 0.2652(3) 0.94167(17) 0.55662(10) 0.0401(5) Uani 1 1 d . . . . .
C12 C 0.2484(2) 0.58760(16) 0.57308(9) 0.0342(4) Uani 1 1 d . . . . .
C13 C 0.2236(3) 0.46848(17) 0.58548(10) 0.0366(4) Uani 1 1 d . . . . .
H13 H 0.220710 0.408827 0.551981 0.044 Uiso 0.0686(18) 1 calc R U P A 2
C14 C 0.2042(3) 0.45314(18) 0.65530(10) 0.0420(5) Uani 1 1 d . . . . .
C15 C 0.2189(3) 0.56284(19) 0.68407(10) 0.0439(5) Uani 1 1 d . . . . .
C16 C 0.2361(3) 1.07193(18) 0.44926(12) 0.0525(6) Uani 1 1 d . . . . .
H16A H 0.225760 1.059844 0.399382 0.079 Uiso 1 1 calc R U . . .
H16B H 0.349472 1.117286 0.463670 0.079 Uiso 1 1 calc R U . . .
H16C H 0.124747 1.113662 0.461286 0.079 Uiso 1 1 calc R U . . .
C17 C 0.2753(4) 1.03348(19) 0.61032(12) 0.0543(6) Uani 1 1 d . . . . .
H17A H 0.148386 1.049676 0.622589 0.081 Uiso 1 1 calc R U . . .
H17B H 0.328670 1.103972 0.592478 0.081 Uiso 1 1 calc R U . . .
H17C H 0.355477 1.007194 0.651217 0.081 Uiso 1 1 calc R U . . .
C18 C 0.1777(3) 0.3405(2) 0.69111(12) 0.0550(6) Uani 1 1 d . . . . .
H18A H 0.109390 0.286402 0.658862 0.083 Uiso 1 1 calc R U . . .
H18B H 0.105297 0.353631 0.730225 0.083 Uiso 1 1 calc R U . . .
H18C H 0.301067 0.307924 0.707633 0.083 Uiso 1 1 calc R U . . .
C19 C 0.2132(4) 0.5950(2) 0.75769(11) 0.0602(6) Uani 1 1 d . . . . .
H19A H 0.330928 0.633940 0.774859 0.090 Uiso 1 1 calc R U . . .
H19B H 0.198192 0.525106 0.784875 0.090 Uiso 1 1 calc R U . . .
H19C H 0.106763 0.647183 0.761712 0.090 Uiso 1 1 calc R U . . .
B1 B 0.2701(3) 0.7754(2) 0.64418(12) 0.0413(5) Uani 1 1 d . . . . .

loop_
_atom_site_aniso_label
_atom_site_aniso_U_11
_atom_site_aniso_U_22
_atom_site_aniso_U_33
_atom_site_aniso_U_23
_atom_site_aniso_U_13
_atom_site_aniso_U_12
S1A 0.0378(3) 0.0275(3) 0.0401(3) 0.0035(2) 0.0045(2) -0.00207(19)
S1B 0.070(5) 0.033(4) 0.035(4) 0.008(3) 0.008(3) -0.005(3)
F1 0.0618(8) 0.0564(8) 0.0453(7) -0.0112(6) -0.0092(6) 0.0033(6)
F2 0.0651(8) 0.0542(7) 0.0464(7) -0.0017(6) 0.0197(6) 0.0175(6)
N1 0.0387(9) 0.0344(8) 0.0372(8) -0.0061(7) 0.0054(6) 0.0003(7)
N2 0.0414(9) 0.0420(9) 0.0326(8) 0.0009(7) 0.0070(6) 0.0059(7)
C1 0.0438(11) 0.0335(10) 0.0367(10) 0.0010(8) 0.0042(8) 0.0012(8)
C2 0.0516(12) 0.0470(12) 0.0332(10) 0.0022(9) 0.0051(8) 0.0055(9)
C3 0.0506(12) 0.0448(12) 0.0370(10) -0.0092(9) 0.0005(8) 0.0055(9)
C4 0.0477(11) 0.0319(10) 0.0445(11) -0.0038(8) 0.0008(9) 0.0021(8)
C5 0.0302(9) 0.0334(10) 0.0373(10) 0.0009(8) 0.0012(7) 0.0020(7)
C6 0.0280(9) 0.0330(10) 0.0331(9) 0.0004(7) 0.0026(7) 0.0027(7)
C7 0.0258(9) 0.0343(10) 0.0346(9) -0.0006(8) 0.0034(7) -0.0001(7)
C8 0.0332(10) 0.0355(10) 0.0368(10) -0.0058(8) 0.0060(7) -0.0015(8)
C9 0.0477(12) 0.0385(11) 0.0367(10) -0.0011(8) 0.0092(8) -0.0041(9)
C10 0.0437(11) 0.0343(10) 0.0468(11) 0.0002(9) 0.0062(8) -0.0021(8)
C11 0.0419(11) 0.0323(10) 0.0464(11) -0.0053(8) 0.0059(8) -0.0009(8)
C12 0.0304(9) 0.0387(10) 0.0335(9) -0.0012(8) 0.0041(7) 0.0053(8)
C13 0.0305(9) 0.0389(10) 0.0408(10) 0.0044(8) 0.0060(7) 0.0043(8)
C14 0.0370(11) 0.0471(12) 0.0429(11) 0.0106(9) 0.0082(8) 0.0073(9)
C15 0.0435(11) 0.0519(13) 0.0372(10) 0.0075(9) 0.0086(8) 0.0099(9)
C16 0.0649(15) 0.0357(11) 0.0572(13) 0.0022(10) 0.0085(11) -0.0016(10)
C17 0.0673(15) 0.0405(12) 0.0555(13) -0.0135(10) 0.0078(11) 0.0008(11)
C18 0.0595(14) 0.0519(13) 0.0552(13) 0.0174(11) 0.0131(10) 0.0037(11)
C19 0.0794(17) 0.0686(15) 0.0340(11) 0.0061(11) 0.0131(10) 0.0144(13)
B1 0.0455(13) 0.0429(13) 0.0355(11) -0.0059(10) 0.0039(9) 0.0058(10)

loop_
_atom_type_symbol
_atom_type_description
_atom_type_scat_dispersion_real
_atom_type_scat_dispersion_imag
_atom_type_scat_source
C C 0.0181 0.0091 'International Tables Vol C Tables 4.2.6.8 and 6.1.1.4'
H H 0.0000 0.0000 'International Tables Vol C Tables 4.2.6.8 and 6.1.1.4'
B B 0.0090 0.0039 'International Tables Vol C Tables 4.2.6.8 and 6.1.1.4'
F F 0.0727 0.0534 'International Tables Vol C Tables 4.2.6.8 and 6.1.1.4'
N N 0.0311 0.0180 'International Tables Vol C Tables 4.2.6.8 and 6.1.1.4'
S S 0.3331 0.5567 'International Tables Vol C Tables 4.2.6.8 and 6.1.1.4'

loop_
_geom_angle_atom_site_label_1
_geom_angle_atom_site_label_2
_geom_angle_atom_site_label_3
_geom_angle
_geom_angle_site_symmetry_1
_geom_angle_site_symmetry_3
_geom_angle_publ_flag
C13 S1A C5 102.04(9) . . ?
C9 S1B C1 121.1(4) . . ?
C8 N1 B1 127.36(16) . . ?
C11 N1 C8 107.94(16) . . ?
C11 N1 B1 124.52(16) . . ?
C12 N2 B1 123.67(16) . . ?
C15 N2 C12 107.85(16) . . ?
C15 N2 B1 128.44(16) . . ?
C2 C1 S1B 122.1(3) . . ?
C2 C1 H1 118.6 . . ?
C2 C1 C6 122.89(18) . . ?
C6 C1 S1B 112.0(3) . . ?
C6 C1 H1 118.6 . . ?
C1 C2 H2 120.0 . . ?
C1 C2 C3 120.00(19) . . ?
C3 C2 H2 120.0 . . ?
C2 C3 H3 120.2 . . ?
C4 C3 C2 119.59(18) . . ?
C4 C3 H3 120.2 . . ?
C3 C4 H4 119.5 . . ?
C3 C4 C5 120.93(19) . . ?
C5 C4 H4 119.5 . . ?
C4 C5 S1A 113.74(14) . . ?
C4 C5 H5 119.6 . . ?
C4 C5 C6 120.82(17) . . ?
C6 C5 S1A 125.44(14) . . ?
C6 C5 H5 119.6 . . ?
C1 C6 C5 115.57(16) . . ?
C1 C6 C7 121.78(17) . . ?
C5 C6 C7 122.64(16) . . ?
C8 C7 C6 124.01(16) . . ?
C12 C7 C6 117.93(16) . . ?
C12 C7 C8 118.05(16) . . ?
N1 C8 C7 119.02(16) . . ?
N1 C8 C9 106.80(16) . . ?
C9 C8 C7 134.08(17) . . ?
C8 C9 S1B 103.7(3) . . ?
C8 C9 H9 125.5 . . ?
C10 C9 S1B 143.8(3) . . ?
C10 C9 C8 109.00(17) . . ?
C10 C9 H9 125.5 . . ?
C9 C10 C11 106.61(17) . . ?
C9 C10 C16 128.27(19) . . ?
C11 C10 C16 125.12(18) . . ?
N1 C11 C10 109.61(16) . . ?
N1 C11 C17 123.31(19) . . ?
C10 C11 C17 127.08(19) . . ?
N2 C12 C7 124.58(17) . . ?
N2 C12 C13 107.19(16) . . ?
C7 C12 C13 128.15(17) . . ?
C12 C13 S1A 123.33(14) . . ?
C12 C13 H13 125.7 . . ?
C14 C13 S1A 128.07(16) . . ?
C14 C13 C12 108.58(17) . . ?
C14 C13 H13 125.7 . . ?
C13 C14 C18 126.6(2) . . ?
C15 C14 C13 105.58(17) . . ?
C15 C14 C18 127.79(19) . . ?
N2 C15 C14 110.80(17) . . ?
N2 C15 C19 121.6(2) . . ?
C14 C15 C19 127.6(2) . . ?
C10 C16 H16A 109.5 . . ?
C10 C16 H16B 109.5 . . ?
C10 C16 H16C 109.5 . . ?
H16A C16 H16B 109.5 . . ?
H16A C16 H16C 109.5 . . ?
H16B C16 H16C 109.5 . . ?
C11 C17 H17A 109.5 . . ?
C11 C17 H17B 109.5 . . ?
C11 C17 H17C 109.5 . . ?
H17A C17 H17B 109.5 . . ?
H17A C17 H17C 109.5 . . ?
H17B C17 H17C 109.5 . . ?
C14 C18 H18A 109.5 . . ?
C14 C18 H18B 109.5 . . ?
C14 C18 H18C 109.5 . . ?
H18A C18 H18B 109.5 . . ?
H18A C18 H18C 109.5 . . ?
H18B C18 H18C 109.5 . . ?
C15 C19 H19A 109.5 . . ?
C15 C19 H19B 109.5 . . ?
C15 C19 H19C 109.5 . . ?
H19A C19 H19B 109.5 . . ?
H19A C19 H19C 109.5 . . ?
H19B C19 H19C 109.5 . . ?
F1 B1 F2 108.80(17) . . ?
F1 B1 N1 110.79(18) . . ?
F1 B1 N2 110.97(17) . . ?
F2 B1 N1 110.11(17) . . ?
F2 B1 N2 109.64(17) . . ?
N2 B1 N1 106.51(16) . . ?

loop_
_geom_bond_atom_site_label_1
_geom_bond_atom_site_label_2
_geom_bond_distance
_geom_bond_site_symmetry_2
_geom_bond_publ_flag
S1A C5 1.7397(19) . ?
S1A C13 1.700(2) . ?
S1B C1 1.803(7) . ?
S1B C9 1.738(8) . ?
F1 B1 1.391(3) . ?
F2 B1 1.396(3) . ?
N1 C8 1.401(2) . ?
N1 C11 1.365(2) . ?
N1 B1 1.541(3) . ?
N2 C12 1.381(2) . ?
N2 C15 1.367(2) . ?
N2 B1 1.538(3) . ?
C1 H1 0.9500 . ?
C1 C2 1.374(3) . ?
C1 C6 1.413(3) . ?
C2 H2 0.9500 . ?
C2 C3 1.388(3) . ?
C3 H3 0.9500 . ?
C3 C4 1.369(3) . ?
C4 H4 0.9500 . ?
C4 C5 1.404(3) . ?
C5 H5 0.9500 . ?
C5 C6 1.419(3) . ?
C6 C7 1.464(2) . ?
C7 C8 1.426(3) . ?
C7 C12 1.393(2) . ?
C8 C9 1.408(3) . ?
C9 H9 0.9500 . ?
C9 C10 1.378(3) . ?
C10 C11 1.403(3) . ?
C10 C16 1.497(3) . ?
C11 C17 1.490(3) . ?
C12 C13 1.413(3) . ?
C13 H13 0.9500 . ?
C13 C14 1.398(3) . ?
C14 C15 1.387(3) . ?
C14 C18 1.501(3) . ?
C15 C19 1.492(3) . ?
C16 H16A 0.9800 . ?
C16 H16B 0.9800 . ?
C16 H16C 0.9800 . ?
C17 H17A 0.9800 . ?
C17 H17B 0.9800 . ?
C17 H17C 0.9800 . ?
C18 H18A 0.9800 . ?
C18 H18B 0.9800 . ?
C18 H18C 0.9800 . ?
C19 H19A 0.9800 . ?
C19 H19B 0.9800 . ?
C19 H19C 0.9800 . ?

loop_
_geom_torsion_atom_site_label_1
_geom_torsion_atom_site_label_2
_geom_torsion_atom_site_label_3
_geom_torsion_atom_site_label_4
_geom_torsion
_geom_torsion_site_symmetry_1
_geom_torsion_site_symmetry_2
_geom_torsion_site_symmetry_3
_geom_torsion_site_symmetry_4
_geom_torsion_publ_flag
S1A C5 C6 C1 174.57(14) . . . . ?
S1A C5 C6 C7 -4.5(3) . . . . ?
S1A C13 C14 C15 -178.72(15) . . . . ?
S1A C13 C14 C18 2.6(3) . . . . ?
S1B C1 C2 C3 -159.7(4) . . . . ?
S1B C1 C6 C5 165.1(3) . . . . ?
S1B C1 C6 C7 -15.8(4) . . . . ?
S1B C9 C10 C11 -154.5(5) . . . . ?
S1B C9 C10 C16 25.8(6) . . . . ?
N1 C8 C9 S1B 166.1(3) . . . . ?
N1 C8 C9 C10 1.9(2) . . . . ?
N2 C12 C13 S1A 178.33(13) . . . . ?
N2 C12 C13 C14 -0.1(2) . . . . ?
C1 S1B C9 C8 7.8(6) . . . . ?
C1 S1B C9 C10 162.1(3) . . . . ?
C1 C2 C3 C4 -2.3(3) . . . . ?
C1 C6 C7 C8 10.6(3) . . . . ?
C1 C6 C7 C12 -170.72(17) . . . . ?
C2 C1 C6 C5 4.5(3) . . . . ?
C2 C1 C6 C7 -176.40(17) . . . . ?
C2 C3 C4 C5 2.0(3) . . . . ?
C3 C4 C5 S1A -177.70(16) . . . . ?
C3 C4 C5 C6 1.7(3) . . . . ?
C4 C5 C6 C1 -4.8(3) . . . . ?
C4 C5 C6 C7 176.13(16) . . . . ?
C5 S1A C13 C12 2.30(18) . . . . ?
C5 S1A C13 C14 -179.64(18) . . . . ?
C5 C6 C7 C8 -170.43(17) . . . . ?
C5 C6 C7 C12 8.3(2) . . . . ?
C6 C1 C2 C3 -1.0(3) . . . . ?
C6 C7 C8 N1 -173.03(16) . . . . ?
C6 C7 C8 C9 11.3(3) . . . . ?
C6 C7 C12 N2 176.64(16) . . . . ?
C6 C7 C12 C13 -7.0(3) . . . . ?
C7 C8 C9 S1B -17.8(4) . . . . ?
C7 C8 C9 C10 178.0(2) . . . . ?
C7 C12 C13 S1A 1.4(3) . . . . ?
C7 C12 C13 C14 -176.96(18) . . . . ?
C8 N1 C11 C10 1.5(2) . . . . ?
C8 N1 C11 C17 -178.37(18) . . . . ?
C8 N1 B1 F1 116.6(2) . . . . ?
C8 N1 B1 F2 -122.97(19) . . . . ?
C8 N1 B1 N2 -4.2(3) . . . . ?
C8 C7 C12 N2 -4.6(3) . . . . ?
C8 C7 C12 C13 171.84(18) . . . . ?
C8 C9 C10 C11 -1.0(2) . . . . ?
C8 C9 C10 C16 179.3(2) . . . . ?
C9 S1B C1 C2 167.7(4) . . . . ?
C9 S1B C1 C6 6.9(6) . . . . ?
C9 C10 C11 N1 -0.3(2) . . . . ?
C9 C10 C11 C17 179.5(2) . . . . ?
C11 N1 C8 C7 -178.85(16) . . . . ?
C11 N1 C8 C9 -2.1(2) . . . . ?
C11 N1 B1 F1 -68.9(2) . . . . ?
C11 N1 B1 F2 51.5(3) . . . . ?
C11 N1 B1 N2 170.31(16) . . . . ?
C12 N2 C15 C14 -0.8(2) . . . . ?
C12 N2 C15 C19 178.22(19) . . . . ?
C12 N2 B1 F1 -112.6(2) . . . . ?
C12 N2 B1 F2 127.16(18) . . . . ?
C12 N2 B1 N1 8.0(2) . . . . ?
C12 C7 C8 N1 8.3(2) . . . . ?
C12 C7 C8 C9 -167.5(2) . . . . ?
C12 C13 C14 C15 -0.4(2) . . . . ?
C12 C13 C14 C18 -179.15(19) . . . . ?
C13 S1A C5 C4 178.70(14) . . . . ?
C13 S1A C5 C6 -0.71(18) . . . . ?
C13 C14 C15 N2 0.8(2) . . . . ?
C13 C14 C15 C19 -178.2(2) . . . . ?
C15 N2 C12 C7 177.58(17) . . . . ?
C15 N2 C12 C13 0.5(2) . . . . ?
C15 N2 B1 F1 65.0(3) . . . . ?
C15 N2 B1 F2 -55.2(3) . . . . ?
C15 N2 B1 N1 -174.37(17) . . . . ?
C16 C10 C11 N1 179.43(19) . . . . ?
C16 C10 C11 C17 -0.7(3) . . . . ?
C18 C14 C15 N2 179.49(19) . . . . ?
C18 C14 C15 C19 0.5(4) . . . . ?
B1 N1 C8 C7 -3.6(3) . . . . ?
B1 N1 C8 C9 173.15(17) . . . . ?
B1 N1 C11 C10 -173.86(17) . . . . ?
B1 N1 C11 C17 6.2(3) . . . . ?
B1 N2 C12 C7 -4.4(3) . . . . ?
B1 N2 C12 C13 178.57(17) . . . . ?
B1 N2 C15 C14 -178.75(18) . . . . ?
B1 N2 C15 C19 0.3(3) . . . . ?
